data_4505042
loop_
_publ_author_name
'Ghosh, Sujit K.'
'Ribas, Joan'
'Bharadwaj, Parimal K.'

_publ_section_title
;
 Characterization of 3-D Metal&#x2212;Organic Frameworks Formed through
 Hydrogen Bonding Interactions of 2-D Networks with Rectangular Voids by
 CoII- and NiII-Pyridine-2,6-dicarboxylate and 4,4&#x2018;-Bipyridine or
 1,2-Di(pyridyl)ethylene
;
_journal_issue 2
_journal_name_full 'Crystal Growth &amp; Design'
_journal_page_first 623
_journal_paper_doi 10.1021/cg049838e
_journal_volume 5
_journal_year 2005
_chemical_formula_moiety 'C17.50 H13 Co N3 O4.50'
_chemical_formula_sum 'C17.5 H13 Co N3 O4.5'
_chemical_formula_weight 396.24
_chemical_name_systematic
;
 ?
;
_space_group_IT_number 14
_symmetry_cell_setting monoclinic
_symmetry_space_group_name_Hall '-P 2yn'
_symmetry_space_group_name_H-M 'P 1 21/n 1'
_atom_sites_solution_hydrogens geom
_atom_sites_solution_primary direct
_atom_sites_solution_secondary difmap
_audit_creation_method SHELXL-97
_cell_angle_alpha 90.00
_cell_angle_beta 96.052(5)
_cell_angle_gamma 90.00
_cell_formula_units_Z 4
_cell_length_a 11.419(3)
_cell_length_b 10.290(2)
_cell_length_c 15.695(5)
_cell_measurement_reflns_used 25
_cell_measurement_temperature 293(2)
_cell_measurement_theta_max 12
_cell_measurement_theta_min 28
_cell_volume 1833.9(8)
_computing_cell_refinement CAD4
_computing_data_collection 'CAD4 Mach2'
_computing_data_reduction SHELXL-97
_computing_molecular_graphics 'Diamond 2.1e'
_computing_structure_refinement 'SHELXL-97 (Sheldrick, 1997)'
_computing_structure_solution SIR-97
_diffrn_ambient_temperature 293(2)
_diffrn_measured_fraction_theta_full 0.997
_diffrn_measured_fraction_theta_max 0.997
_diffrn_measurement_device_type 'Enraf-Nonius CAD4 Mach2'
_diffrn_measurement_method 'theta-2theta scan'
_diffrn_radiation_monochromator graphite
_diffrn_radiation_source 'fine-focus sealed tube'
_diffrn_radiation_type MoK\a
_diffrn_radiation_wavelength 0.71069
_diffrn_reflns_av_R_equivalents 0.0214
_diffrn_reflns_av_sigmaI/netI 0.0503
_diffrn_reflns_limit_h_max 12
_diffrn_reflns_limit_h_min 0
_diffrn_reflns_limit_k_max 11
_diffrn_reflns_limit_k_min 0
_diffrn_reflns_limit_l_max 16
_diffrn_reflns_limit_l_min -16
_diffrn_reflns_number 2533
_diffrn_reflns_theta_full 22.49
_diffrn_reflns_theta_max 22.49
_diffrn_reflns_theta_min 2.10
_diffrn_standards_decay_% <0.5
_diffrn_standards_interval_time '1 h'
_diffrn_standards_number 3
_exptl_absorpt_coefficient_mu 0.965
_exptl_absorpt_correction_T_max 0.8930
_exptl_absorpt_correction_T_min 0.8379
_exptl_absorpt_correction_type empirical
_exptl_absorpt_process_details 'SHELXL routine in SHELX-97'
_exptl_crystal_colour Red
_exptl_crystal_density_diffrn 1.435
_exptl_crystal_density_method 'not measured'
_exptl_crystal_description 'Needle type'
_exptl_crystal_F_000 808
_exptl_crystal_size_max 0.19
_exptl_crystal_size_mid 0.14
_exptl_crystal_size_min 0.12
_refine_diff_density_max 0.639
_refine_diff_density_min -0.613
_refine_diff_density_rms 0.092
_refine_ls_extinction_method none
_refine_ls_goodness_of_fit_ref 1.059
_refine_ls_hydrogen_treatment mixed
_refine_ls_matrix_type full
_refine_ls_number_parameters 244
_refine_ls_number_reflns 2393
_refine_ls_number_restraints 0
_refine_ls_restrained_S_all 1.059
_refine_ls_R_factor_all 0.0790
_refine_ls_R_factor_gt 0.0460
_refine_ls_shift/su_max 0.000
_refine_ls_shift/su_mean 0.000
_refine_ls_structure_factor_coef Fsqd
_refine_ls_weighting_details 'calc w=1/[\s^2^(Fo^2^)+(0.0919P)^2^+0.4999P] where P=(Fo^2^+2Fc^2^)/3'
_refine_ls_weighting_scheme calc
_refine_ls_wR_factor_gt 0.1253
_refine_ls_wR_factor_ref 0.1397
_reflns_number_gt 1806
_reflns_number_total 2393
_reflns_threshold_expression >2sigma(I)
_cod_data_source_file cg049838esi20040809_034529.cif
_cod_data_source_block '[Co(pdc)(4,4'-bpy)].1/2MeOH,_1.'
_cod_depositor_comments
;
The following automatic conversions were performed:

'_symmetry_cell_setting' value 'Monoclinic' changed to 'monoclinic'
according to /home/saulius/struct/CIF-dictionaries/cif_core.dic
dictionary named 'cif_core.dic' version 2.4.1 from 2010-06-29.

Automatic conversion script
Id: cif_fix_values 1715 2011-07-08 13:25:40Z adriana 
;
_cod_original_cell_volume 1833.9(13)
_cod_original_sg_symbol_H-M P21/n
_cod_original_formula_sum 'C17.50 H13 Co N3 O4.50'
_cod_database_code 4505042

loop_
_symmetry_equiv_pos_as_xyz
'x, y, z'
'-x+1/2, y+1/2, -z+1/2'
'-x, -y, -z'
'x-1/2, -y-1/2, z-1/2'

loop_
_atom_site_label
_atom_site_type_symbol
_atom_site_fract_x
_atom_site_fract_y
_atom_site_fract_z
_atom_site_U_iso_or_equiv
_atom_site_adp_type
_atom_site_occupancy
_atom_site_symmetry_multiplicity
_atom_site_calc_flag
_atom_site_refinement_flags
Co1 Co -0.25542(5) 0.23912(5) 0.31414(4) 0.0218(3) Uani 1 1 d .
O1 O -0.2131(3) 0.6465(3) 0.30053(19) 0.0320(8) Uani 1 1 d .
O2 O -0.2503(3) 0.4395(3) 0.26292(18) 0.0287(8) Uani 1 1 d .
O3 O -0.2487(3) 0.1119(3) 0.4214(2) 0.0290(8) Uani 1 1 d .
O4 O -0.2484(4) 0.1079(3) 0.5641(2) 0.0496(10) Uani 1 1 d .
N1 N -0.2209(3) 0.3598(3) 0.4192(2) 0.0248(9) Uani 1 1 d .
N3 N 0.5544(3) 0.2440(4) 0.3111(3) 0.0307(10) Uani 1 1 d .
N2 N -0.0687(3) 0.2205(4) 0.3033(2) 0.0280(9) Uani 1 1 d .
C1 C -0.2240(4) 0.5275(4) 0.3163(3) 0.0245(11) Uani 1 1 d .
C2 C -0.2005(4) 0.4855(4) 0.4092(3) 0.0309(11) Uani 1 1 d .
C3 C -0.1627(6) 0.5644(5) 0.4774(3) 0.0596(18) Uani 1 1 d .
H3 H -0.1485 0.6524 0.4697 0.072 Uiso 1 1 calc R
C4 C -0.1463(7) 0.5075(6) 0.5589(4) 0.080(2) Uani 1 1 d .
H4 H -0.1176 0.5568 0.6062 0.096 Uiso 1 1 calc R
C5 C -0.1732(7) 0.3774(5) 0.5686(4) 0.0637(19) Uani 1 1 d .
H5 H -0.1671 0.3392 0.6226 0.076 Uiso 1 1 calc R
C6 C -0.2090(4) 0.3064(5) 0.4968(3) 0.0329(12) Uani 1 1 d .
C7 C -0.2377(4) 0.1623(4) 0.4956(3) 0.0301(12) Uani 1 1 d .
C8 C -0.0186(4) 0.2738(5) 0.2380(3) 0.0351(12) Uani 1 1 d .
H8 H -0.0675 0.3106 0.1933 0.042 Uiso 1 1 calc R
C9 C 0.1021(4) 0.2770(5) 0.2334(3) 0.0336(12) Uani 1 1 d .
H9 H 0.1323 0.3149 0.1866 0.040 Uiso 1 1 calc R
C12 C 0.0049(4) 0.1641(4) 0.3648(3) 0.0304(11) Uani 1 1 d .
H10 H -0.0276 0.1235 0.4098 0.036 Uiso 1 1 calc R
C11 C 0.1248(4) 0.1629(4) 0.3653(3) 0.0300(11) Uani 1 1 d .
H11 H 0.1713 0.1220 0.4096 0.036 Uiso 1 1 calc R
C10 C 0.1773(4) 0.2231(4) 0.2992(3) 0.0254(11) Uani 1 1 d .
C15 C 0.3077(4) 0.2304(4) 0.3017(3) 0.0265(11) Uani 1 1 d .
C16 C 0.3641(4) 0.3323(5) 0.2656(3) 0.0356(12) Uani 1 1 d .
H14 H 0.3206 0.3981 0.2367 0.043 Uiso 1 1 calc R
C17 C 0.4862(4) 0.3354(5) 0.2730(3) 0.0364(12) Uani 1 1 d .
H15 H 0.5224 0.4062 0.2498 0.044 Uiso 1 1 calc R
C14 C 0.3783(4) 0.1343(5) 0.3423(4) 0.0435(14) Uani 1 1 d .
H16 H 0.3450 0.0635 0.3676 0.052 Uiso 1 1 calc R
C13 C 0.4999(4) 0.1459(5) 0.3444(4) 0.0462(15) Uani 1 1 d .
H17 H 0.5460 0.0801 0.3711 0.055 Uiso 1 1 calc R
C18 C -0.1247(10) 0.8701(14) 0.4227(10) 0.039(3) Uani 0.50 1 d P
O5 O -0.220(2) 0.8536(10) 0.4297(7) 0.210(12) Uani 0.50 1 d P

loop_
_atom_site_aniso_label
_atom_site_aniso_U_11
_atom_site_aniso_U_22
_atom_site_aniso_U_33
_atom_site_aniso_U_23
_atom_site_aniso_U_13
_atom_site_aniso_U_12
Co1 0.0223(4) 0.0221(4) 0.0210(4) -0.0015(3) 0.0018(3) -0.0013(3)
O1 0.039(2) 0.0241(19) 0.0318(19) 0.0055(15) -0.0029(15) -0.0023(15)
O2 0.0383(18) 0.0280(17) 0.0189(17) 0.0019(15) -0.0010(14) -0.0017(14)
O3 0.041(2) 0.0214(17) 0.0251(19) 0.0027(14) 0.0041(14) -0.0001(14)
O4 0.085(3) 0.032(2) 0.034(2) 0.0096(17) 0.0161(19) -0.0041(19)
N1 0.035(2) 0.017(2) 0.022(2) 0.0033(16) 0.0025(17) 0.0022(17)
N3 0.023(2) 0.032(2) 0.038(3) -0.0005(19) 0.0059(18) -0.0035(18)
N2 0.024(2) 0.032(2) 0.028(2) -0.0008(18) 0.0020(18) -0.0033(17)
C1 0.019(2) 0.027(3) 0.027(3) 0.008(2) 0.0011(19) 0.003(2)
C2 0.046(3) 0.022(3) 0.025(3) -0.003(2) 0.002(2) -0.002(2)
C3 0.114(5) 0.028(3) 0.033(3) 0.005(3) -0.012(3) -0.006(3)
C4 0.169(8) 0.035(3) 0.030(3) -0.006(3) -0.006(4) -0.011(4)
C5 0.138(6) 0.033(3) 0.019(3) 0.001(2) 0.005(3) 0.001(3)
C6 0.049(3) 0.027(3) 0.023(3) 0.003(2) 0.005(2) -0.001(2)
C7 0.034(3) 0.027(3) 0.030(3) 0.007(2) 0.008(2) 0.002(2)
C8 0.027(3) 0.055(3) 0.022(3) 0.007(2) -0.002(2) 0.001(2)
C9 0.024(3) 0.048(3) 0.029(3) 0.007(2) 0.005(2) 0.001(2)
C12 0.028(3) 0.030(3) 0.034(3) 0.009(2) 0.008(2) -0.001(2)
C11 0.025(3) 0.029(3) 0.035(3) 0.010(2) -0.001(2) 0.006(2)
C10 0.022(3) 0.025(2) 0.030(3) -0.004(2) 0.004(2) 0.000(2)
C15 0.023(2) 0.031(3) 0.027(3) -0.001(2) 0.006(2) -0.002(2)
C16 0.027(3) 0.040(3) 0.040(3) 0.015(2) 0.003(2) 0.005(2)
C17 0.030(3) 0.040(3) 0.040(3) 0.015(2) 0.004(2) -0.007(2)
C14 0.030(3) 0.033(3) 0.068(4) 0.020(3) 0.007(3) 0.000(2)
C13 0.019(3) 0.037(3) 0.082(4) 0.019(3) 0.000(3) 0.001(2)
C18 0.047(7) 0.027(7) 0.040(7) 0.009(5) -0.009(5) -0.008(5)
O5 0.56(4) 0.022(6) 0.027(6) -0.002(5) -0.050(14) 0.057(14)

loop_
_atom_type_symbol
_atom_type_description
_atom_type_scat_dispersion_real
_atom_type_scat_dispersion_imag
_atom_type_scat_source
C C 0.0033 0.0016 'International Tables Vol C Tables 4.2.6.8 and 6.1.1.4'
H H 0.0000 0.0000 'International Tables Vol C Tables 4.2.6.8 and 6.1.1.4'
N N 0.0061 0.0033 'International Tables Vol C Tables 4.2.6.8 and 6.1.1.4'
O O 0.0106 0.0060 'International Tables Vol C Tables 4.2.6.8 and 6.1.1.4'
Co Co 0.3494 0.9721 'International Tables Vol C Tables 4.2.6.8 and 6.1.1.4'

loop_
_geom_angle_atom_site_label_1
_geom_angle_atom_site_label_2
_geom_angle_atom_site_label_3
_geom_angle
_geom_angle_site_symmetry_1
_geom_angle_site_symmetry_3
O1 Co1 N1 170.86(13) 2_445 .
O1 Co1 O3 113.56(13) 2_445 .
N1 Co1 O3 75.56(13) . .
O1 Co1 N2 88.42(14) 2_445 .
N1 Co1 N2 90.55(14) . .
O3 Co1 N2 93.10(13) . .
O1 Co1 N3 84.73(14) 2_445 1_455
N1 Co1 N3 96.30(15) . 1_455
O3 Co1 N3 89.11(14) . 1_455
N2 Co1 N3 173.13(14) . 1_455
O1 Co1 O2 97.12(12) 2_445 .
N1 Co1 O2 73.78(12) . .
O3 Co1 O2 149.26(12) . .
N2 Co1 O2 89.41(13) . .
N3 Co1 O2 92.02(13) 1_455 .
C1 O1 Co1 128.2(3) . 2_455
C1 O2 Co1 116.4(3) . .
C7 O3 Co1 117.8(3) . .
C2 N1 C6 120.6(4) . .
C2 N1 Co1 120.8(3) . .
C6 N1 Co1 118.3(3) . .
C13 N3 C17 116.2(4) . .
C13 N3 Co1 119.1(3) . 1_655
C17 N3 Co1 124.6(3) . 1_655
C8 N2 C12 116.2(4) . .
C8 N2 Co1 121.8(3) . .
C12 N2 Co1 121.8(3) . .
O2 C1 O1 126.6(4) . .
O2 C1 C2 116.3(4) . .
O1 C1 C2 117.1(4) . .
N1 C2 C3 121.9(4) . .
N1 C2 C1 112.0(4) . .
C3 C2 C1 126.1(4) . .
C2 C3 C4 117.7(5) . .
C5 C4 C3 119.6(5) . .
C6 C5 C4 118.4(5) . .
N1 C6 C5 121.8(5) . .
N1 C6 C7 113.0(4) . .
C5 C6 C7 125.2(5) . .
O4 C7 O3 127.4(4) . .
O4 C7 C6 118.4(4) . .
O3 C7 C6 114.2(4) . .
N2 C8 C9 123.7(4) . .
C10 C9 C8 119.5(4) . .
N2 C12 C11 123.9(4) . .
C12 C11 C10 120.0(4) . .
C9 C10 C11 116.7(4) . .
C9 C10 C15 122.6(4) . .
C11 C10 C15 120.7(4) . .
C16 C15 C14 117.1(4) . .
C16 C15 C10 122.4(4) . .
C14 C15 C10 120.5(4) . .
C15 C16 C17 119.4(4) . .
N3 C17 C16 124.0(4) . .
C15 C14 C13 118.7(4) . .
N3 C13 C14 124.6(5) . .

loop_
_geom_bond_atom_site_label_1
_geom_bond_atom_site_label_2
_geom_bond_distance
_geom_bond_site_symmetry_2
Co1 O1 2.035(3) 2_445
Co1 N1 2.068(4) .
Co1 O3 2.128(3) .
Co1 N2 2.165(4) .
Co1 N3 2.167(4) 1_455
Co1 O2 2.216(3) .
O1 C1 1.258(5) .
O1 Co1 2.035(3) 2_455
O2 C1 1.249(5) .
O3 C7 1.269(6) .
O4 C7 1.229(5) .
N1 C2 1.327(6) .
N1 C6 1.330(6) .
N3 C13 1.322(6) .
N3 C17 1.323(6) .
N3 Co1 2.167(4) 1_655
N2 C8 1.342(6) .
N2 C12 1.343(6) .
C1 C2 1.518(6) .
C2 C3 1.375(7) .
C3 C4 1.401(8) .
C4 C5 1.386(8) .
C5 C6 1.369(7) .
C6 C7 1.519(7) .
C8 C9 1.388(7) .
C9 C10 1.388(7) .
C12 C11 1.369(6) .
C11 C10 1.397(7) .
C10 C15 1.487(7) .
C15 C16 1.383(7) .
C15 C14 1.388(7) .
C16 C17 1.387(7) .
C14 C13 1.390(7) .
C18 O5 1.12(3) .
